data_1516916
loop_
_publ_author_name
'Mingli Qi'
'Kai Yu'
'Zhanhua Su'
'Chunxiao Wang'
'Chunmei Wang'
'Baibin Zhou'
'Chuncheng Zhu'

_publ_section_title
;
 Assembly of four new supramolecular compounds based on Keggin
 phosphomolybdate and different organocations
;
_journal_name_full
;
Inorganica Chimica Acta
;
_journal_page_first 59
_journal_page_last 66
_journal_volume 400
_journal_year 2013
_chemical_formula_moiety 'Mo12 O40 P, C10 H15 N4, 0.5(C10 H16 N4)'
_chemical_formula_sum 'C15 H23 Mo12 N6 O40 P'
_chemical_formula_weight 2109.64
_space_group_IT_number 2
_symmetry_cell_setting triclinic
_symmetry_space_group_name_Hall '-P 1'
_symmetry_space_group_name_H-M 'P -1'
_atom_sites_solution_primary direct
_atom_sites_solution_secondary difmap
_cell_angle_alpha 74.0810(10)
_cell_angle_beta 70.9310(10)
_cell_angle_gamma 71.8040(10)
_cell_formula_units_Z 2
_cell_length_a 11.8442(12)
_cell_length_b 12.1069(12)
_cell_length_c 17.7816(18)
_cell_measurement_reflns_used 7385
_cell_measurement_temperature 273(2)
_cell_measurement_theta_max 0.00
_cell_measurement_theta_min 0.00
_cell_volume 2246.9(4)
_computing_cell_refinement 'Bruker SMART'
_computing_data_collection 'Bruker SMART'
_computing_data_reduction 'Bruker SAINT'
_computing_molecular_graphics 'Bruker SHELXTL'
_computing_publication_material 'Bruker SHELXTL'
_computing_structure_refinement 'SHELXL-97 (Sheldrick, 1997)'
_computing_structure_solution 'SHELXS-97 (Sheldrick, 1990)'
_diffrn_ambient_temperature 273(2)
_diffrn_measured_fraction_theta_full 0.984
_diffrn_measured_fraction_theta_max 0.984
_diffrn_measurement_device_type 'CCD area detector'
_diffrn_measurement_method 'phi and omega scans'
_diffrn_radiation_monochromator graphite
_diffrn_radiation_source 'fine-focus sealed tube'
_diffrn_radiation_type MoK\a
_diffrn_radiation_wavelength 0.71073
_diffrn_reflns_av_R_equivalents 0.0267
_diffrn_reflns_av_sigmaI/netI 0.0427
_diffrn_reflns_limit_h_max 14
_diffrn_reflns_limit_h_min -13
_diffrn_reflns_limit_k_max 14
_diffrn_reflns_limit_k_min -12
_diffrn_reflns_limit_l_max 21
_diffrn_reflns_limit_l_min -20
_diffrn_reflns_number 14091
_diffrn_reflns_theta_full 25.00
_diffrn_reflns_theta_max 25.00
_diffrn_reflns_theta_min 2.37
_exptl_absorpt_coefficient_mu 3.384
_exptl_absorpt_correction_type none
_exptl_crystal_colour translucent
_exptl_crystal_density_diffrn 3.118
_exptl_crystal_density_meas 3.118
_exptl_crystal_density_method 'not measured'
_exptl_crystal_description block
_exptl_crystal_F_000 1988
_exptl_crystal_size_max 0.24
_exptl_crystal_size_mid 0.22
_exptl_crystal_size_min 0.16
_refine_diff_density_max 1.053
_refine_diff_density_min -1.423
_refine_diff_density_rms 0.168
_refine_ls_extinction_method none
_refine_ls_goodness_of_fit_ref 1.028
_refine_ls_hydrogen_treatment constr
_refine_ls_matrix_type full
_refine_ls_number_parameters 667
_refine_ls_number_reflns 7911
_refine_ls_number_restraints 0
_refine_ls_restrained_S_all 1.028
_refine_ls_R_factor_all 0.0411
_refine_ls_R_factor_gt 0.0347
_refine_ls_shift/su_max 0.001
_refine_ls_shift/su_mean 0.000
_refine_ls_structure_factor_coef Fsqd
_refine_ls_weighting_details 'calc w=1/[\s^2^(Fo^2^)+(0.0463P)^2^+4.9926P] where P=(Fo^2^+2Fc^2^)/3'
_refine_ls_weighting_scheme calc
_refine_ls_wR_factor_gt 0.0891
_refine_ls_wR_factor_ref 0.0936
_reflns_number_gt 6719
_reflns_number_total 7911
_reflns_threshold_expression >2sigma(I)
_cod_data_source_file ICA-2013-400-59-66-4.cif
_cod_data_source_block qm03_0m
_cod_database_code 1516916

loop_
_symmetry_equiv_pos_as_xyz
'x, y, z'
'-x, -y, -z'

loop_
_atom_site_label
_atom_site_type_symbol
_atom_site_fract_x
_atom_site_fract_y
_atom_site_fract_z
_atom_site_U_iso_or_equiv
_atom_site_adp_type
_atom_site_occupancy
_atom_site_symmetry_multiplicity
_atom_site_calc_flag
_atom_site_refinement_flags
O38 O 0.0201(4) 1.0257(3) 0.3792(3) 0.0393(10) Uani 1 1 d .
O36 O 0.3754(4) 0.9400(3) 0.0284(2) 0.0303(9) Uani 1 1 d .
O37 O -0.0667(4) 0.6176(4) 0.3542(2) 0.0351(10) Uani 1 1 d .
O39 O 0.5799(3) 0.8069(3) 0.0728(2) 0.0265(8) Uani 1 1 d .
P1 P 0.36772(11) 0.70535(10) 0.23601(7) 0.0157(3) Uani 1 1 d .
Mo2 Mo 0.18856(5) 0.72792(4) 0.10527(3) 0.02587(12) Uani 1 1 d .
Mo3 Mo 0.55565(5) 0.69716(4) 0.35899(3) 0.02930(13) Uani 1 1 d .
Mo4 Mo 0.12296(5) 0.90920(4) 0.34202(3) 0.02945(13) Uani 1 1 d .
Mo5 Mo 0.60770(5) 0.48782(4) 0.13667(3) 0.03138(14) Uani 1 1 d .
Mo6 Mo 0.43279(5) 0.96331(4) 0.25277(3) 0.02880(13) Uani 1 1 d .
Mo7 Mo 0.06795(4) 0.65681(4) 0.32720(3) 0.02465(12) Uani 1 1 d .
Mo8 Mo 0.24376(5) 0.64310(5) 0.45060(3) 0.02930(13) Uani 1 1 d .
Mo12 Mo 0.49429(5) 0.42502(4) 0.34226(3) 0.02938(13) Uani 1 1 d .
Mo9 Mo 0.32210(5) 0.43567(4) 0.21868(3) 0.02863(13) Uani 1 1 d .
Mo1 Mo 0.24388(6) 0.98154(4) 0.11751(3) 0.03567(15) Uani 1 1 d .
Mo10 Mo 0.66538(4) 0.76341(5) 0.15383(3) 0.02883(13) Uani 1 1 d .
Mo11 Mo 0.47711(5) 0.77733(5) 0.02126(3) 0.03110(13) Uani 1 1 d .
O1 O 0.4621(3) 0.7581(3) 0.2467(2) 0.0199(7) Uani 1 1 d .
O2 O 0.1409(3) 0.9587(3) 0.2306(2) 0.0284(9) Uani 1 1 d .
O3 O 0.1116(3) 0.6028(3) 0.4291(2) 0.0248(8) Uani 1 1 d .
O4 O 0.5688(3) 0.5394(3) 0.3464(2) 0.0270(8) Uani 1 1 d .
O5 O 0.2650(3) 0.5695(3) 0.1371(2) 0.0239(8) Uani 1 1 d .
O6 O 0.0872(3) 0.7232(3) 0.2140(2) 0.0252(8) Uani 1 1 d .
O7 O 0.3331(3) 0.7694(3) 0.1563(2) 0.0196(7) Uani 1 1 d .
O8 O 0.4822(3) 0.4118(3) 0.1451(2) 0.0249(8) Uani 1 1 d .
O9 O 0.0144(3) 0.8138(3) 0.3482(2) 0.0253(8) Uani 1 1 d .
O10 O 0.4232(3) 0.5729(3) 0.23413(19) 0.0184(7) Uani 1 1 d .
O11 O 0.6177(3) 0.3969(3) 0.2408(2) 0.0266(8) Uani 1 1 d .
O12 O 0.2520(3) 0.7206(3) 0.30715(19) 0.0183(7) Uani 1 1 d .
O13 O 0.3912(3) 0.6894(3) 0.4231(2) 0.0262(8) Uani 1 1 d .
O14 O 0.1500(3) 0.8014(3) 0.4428(2) 0.0261(8) Uani 1 1 d .
O15 O 0.1823(3) 0.5199(3) 0.2919(2) 0.0251(8) Uani 1 1 d .
O16 O 0.8080(4) 0.7746(4) 0.1013(3) 0.0396(10) Uani 1 1 d .
O17 O 0.2748(3) 0.9446(3) 0.3258(2) 0.0254(8) Uani 1 1 d .
O18 O 0.5046(3) 0.8643(3) 0.3408(2) 0.0274(8) Uani 1 1 d .
O20 O 0.3312(3) 0.7468(3) 0.0149(2) 0.0259(8) Uani 1 1 d .
O19 O 0.0912(4) 0.7202(4) 0.0573(2) 0.0334(9) Uani 1 1 d .
O21 O 0.3953(3) 0.3590(3) 0.3047(2) 0.0273(8) Uani 1 1 d .
O32 O 0.5400(3) 0.6156(3) 0.0589(2) 0.0273(8) Uani 1 1 d .
O27 O 0.5923(3) 0.9171(3) 0.1820(2) 0.0278(8) Uani 1 1 d .
O28 O 0.6732(3) 0.6029(3) 0.1523(2) 0.0268(8) Uani 1 1 d .
O31 O 0.3579(4) 0.9949(3) 0.1692(2) 0.0288(9) Uani 1 1 d .
O29 O 0.3481(3) 0.5013(3) 0.4097(2) 0.0258(8) Uani 1 1 d .
O30 O 0.1516(3) 0.9003(3) 0.0929(2) 0.0279(9) Uani 1 1 d .
O22 O 0.2654(4) 0.3321(3) 0.2088(3) 0.0351(10) Uani 1 1 d .
O33 O 0.5539(4) 0.7970(4) -0.0765(2) 0.0431(11) Uani 1 1 d .
O26 O 0.4346(4) 1.0963(3) 0.2630(3) 0.0379(10) Uani 1 1 d .
O35 O 0.6871(3) 0.7074(3) 0.2626(2) 0.0264(8) Uani 1 1 d .
O25 O 0.6313(4) 0.6675(4) 0.4297(2) 0.0402(10) Uani 1 1 d .
O23 O 0.5496(4) 0.3052(3) 0.4064(3) 0.0440(12) Uani 1 1 d .
O24 O 0.2155(4) 0.5952(4) 0.5512(2) 0.0385(10) Uani 1 1 d .
O34 O 0.7312(4) 0.4103(3) 0.0777(3) 0.0394(11) Uani 1 1 d .
O40 O 0.1803(5) 1.1234(3) 0.0840(3) 0.0462(12) Uani 1 1 d .
N2 N 0.2492(5) 0.1725(5) 0.4562(3) 0.0392(13) Uani 1 1 d .
C1 C 0.0940(7) 0.2939(7) 0.4145(5) 0.057(2) Uani 1 1 d .
H1 H 0.0279 0.3269 0.3915 0.068 Uiso 1 1 calc R
C2 C 0.3494(8) 0.0685(8) 0.4710(5) 0.077(3) Uani 1 1 d .
H2A H 0.4092 0.0928 0.4852 0.092 Uiso 1 1 calc R
H2B H 0.3904 0.0379 0.4213 0.092 Uiso 1 1 calc R
N6 N 1.0160(4) 0.4158(4) 0.1548(3) 0.0291(11) Uani 1 1 d .
N5 N 0.8830(5) 0.4640(5) 0.2631(3) 0.0454(14) Uani 1 1 d .
H5 H 0.8352 0.5057 0.2987 0.055 Uiso 1 1 calc R
C3 C 1.1066(5) 0.4226(5) 0.0740(3) 0.0333(13) Uani 1 1 d .
H3A H 1.1718 0.3503 0.0734 0.040 Uiso 1 1 calc R
H3B H 1.1433 0.4882 0.0642 0.040 Uiso 1 1 calc R
C4 C 0.9561(6) 0.5039(6) 0.1935(4) 0.0407(15) Uani 1 1 d .
H4 H 0.9639 0.5816 0.1751 0.049 Uiso 1 1 calc R
C5 C 0.9795(7) 0.3157(6) 0.2018(4) 0.0511(19) Uani 1 1 d .
H5A H 1.0077 0.2403 0.1894 0.061 Uiso 1 1 calc R
C6 C 0.2751(9) -0.0016(9) 0.6209(5) 0.105(5) Uani 1 1 d .
H6A H 0.3405 0.0288 0.6228 0.126 Uiso 1 1 calc R
H6B H 0.2012 0.0626 0.6262 0.126 Uiso 1 1 calc R
C7 C 0.3077(10) -0.0269(8) 0.5359(6) 0.085(3) Uani 1 1 d .
H7A H 0.3722 -0.0995 0.5319 0.102 Uiso 1 1 calc R
H7B H 0.2359 -0.0396 0.5277 0.102 Uiso 1 1 calc R
N4 N 0.2338(7) -0.0673(5) 0.7654(4) 0.068(2) Uani 1 1 d .
C8 C 0.8949(7) 0.3477(7) 0.2694(4) 0.055(2) Uani 1 1 d .
H8 H 0.8529 0.2988 0.3121 0.066 Uiso 1 1 calc R
N1 N 0.1382(6) 0.3479(5) 0.4516(3) 0.0517(16) Uani 1 1 d .
C9 C 1.0455(5) 0.4400(5) 0.0061(3) 0.0312(13) Uani 1 1 d .
H9A H 1.1092 0.4315 -0.0442 0.037 Uiso 1 1 calc R
H9B H 1.0027 0.3780 0.0188 0.037 Uiso 1 1 calc R
C10 C 0.2274(7) 0.2750(6) 0.4758(4) 0.0454(17) Uani 1 1 d .
H10 H 0.2718 0.2919 0.5040 0.054 Uiso 1 1 calc R
C11 C 0.1645(8) 0.1826(7) 0.4175(5) 0.062(2) Uani 1 1 d .
H11 H 0.1566 0.1236 0.3968 0.075 Uiso 1 1 calc R
C12 C 0.2948(8) -0.1325(7) 0.8198(7) 0.071(3) Uani 1 1 d .
H12 H 0.3662 -0.1925 0.8094 0.086 Uiso 1 1 calc R
C13 C 0.1364(8) 0.0115(7) 0.8028(5) 0.067(2) Uani 1 1 d .
H13 H 0.0773 0.0692 0.7800 0.080 Uiso 1 1 calc R
N3 N 0.1434(8) -0.0115(9) 0.8799(5) 0.109(3) Uani 1 1 d .
H3 H 0.0937 0.0246 0.9181 0.131 Uiso 1 1 calc R
C14 C 0.2441(7) -0.1026(8) 0.8858(5) 0.058(2) Uani 1 1 d .
H14 H 0.2705 -0.1370 0.9327 0.070 Uiso 1 1 calc R
C15 C 0.2569(16) -0.0811(11) 0.6837(8) 0.177(9) Uani 1 1 d .
H15A H 0.3282 -0.1474 0.6753 0.212 Uiso 1 1 calc R
H15B H 0.1878 -0.1070 0.6827 0.212 Uiso 1 1 calc R

loop_
_atom_site_aniso_label
_atom_site_aniso_U_11
_atom_site_aniso_U_22
_atom_site_aniso_U_33
_atom_site_aniso_U_23
_atom_site_aniso_U_13
_atom_site_aniso_U_12
O38 0.030(2) 0.028(2) 0.055(3) -0.021(2) -0.003(2) 0.0012(17)
O36 0.047(2) 0.0225(19) 0.0202(19) 0.0031(16) -0.0090(17) -0.0124(17)
O37 0.026(2) 0.044(2) 0.036(2) -0.017(2) 0.0011(18) -0.0125(18)
O39 0.032(2) 0.0219(19) 0.0235(19) -0.0027(15) -0.0021(16) -0.0100(16)
P1 0.0191(7) 0.0128(6) 0.0140(6) -0.0035(5) -0.0030(5) -0.0030(5)
Mo2 0.0314(3) 0.0293(3) 0.0210(2) -0.0001(2) -0.0102(2) -0.0136(2)
Mo3 0.0348(3) 0.0325(3) 0.0257(3) -0.0005(2) -0.0149(2) -0.0124(2)
Mo4 0.0279(3) 0.0196(2) 0.0360(3) -0.0137(2) 0.0007(2) -0.00134(19)
Mo5 0.0327(3) 0.0199(2) 0.0301(3) -0.0107(2) 0.0108(2) -0.0057(2)
Mo6 0.0324(3) 0.0175(2) 0.0405(3) -0.0109(2) -0.0103(2) -0.00621(19)
Mo7 0.0237(3) 0.0286(3) 0.0226(2) -0.0100(2) 0.00097(19) -0.01055(19)
Mo8 0.0265(3) 0.0394(3) 0.0148(2) -0.0035(2) -0.00245(19) -0.0028(2)
Mo12 0.0435(3) 0.0162(2) 0.0241(3) -0.00229(19) -0.0135(2) 0.0021(2)
Mo9 0.0286(3) 0.0179(2) 0.0425(3) -0.0124(2) -0.0099(2) -0.00357(19)
Mo1 0.0631(4) 0.0142(2) 0.0323(3) -0.0033(2) -0.0254(3) -0.0006(2)
Mo10 0.0234(3) 0.0372(3) 0.0282(3) -0.0138(2) 0.0010(2) -0.0124(2)
Mo11 0.0309(3) 0.0416(3) 0.0171(2) 0.0008(2) -0.0025(2) -0.0135(2)
O1 0.0242(19) 0.0153(17) 0.0201(18) -0.0047(14) -0.0041(15) -0.0053(14)
O2 0.030(2) 0.0221(19) 0.033(2) -0.0083(16) -0.0117(17) 0.0001(16)
O3 0.026(2) 0.0238(19) 0.0191(18) -0.0055(15) 0.0018(15) -0.0065(15)
O4 0.029(2) 0.0244(19) 0.026(2) -0.0070(16) -0.0085(16) -0.0005(16)
O5 0.029(2) 0.0212(18) 0.0210(18) -0.0060(15) -0.0024(16) -0.0086(15)
O6 0.027(2) 0.0235(19) 0.0241(19) -0.0089(16) -0.0049(16) -0.0023(15)
O7 0.0250(19) 0.0170(17) 0.0167(17) -0.0026(14) -0.0058(15) -0.0051(14)
O8 0.028(2) 0.0195(18) 0.0256(19) -0.0087(15) -0.0009(16) -0.0070(15)
O9 0.0216(19) 0.0246(19) 0.028(2) -0.0102(16) -0.0041(16) -0.0005(15)
O10 0.0242(18) 0.0135(16) 0.0167(17) -0.0038(14) -0.0051(14) -0.0031(14)
O11 0.025(2) 0.0190(18) 0.030(2) -0.0084(16) -0.0051(16) 0.0032(15)
O12 0.0215(18) 0.0152(17) 0.0156(17) -0.0044(14) -0.0040(14) -0.0006(14)
O13 0.028(2) 0.027(2) 0.0228(19) -0.0083(16) -0.0032(16) -0.0057(16)
O14 0.029(2) 0.028(2) 0.0208(19) -0.0115(16) -0.0030(16) -0.0034(16)
O15 0.034(2) 0.0174(18) 0.0223(19) -0.0058(15) -0.0023(16) -0.0074(15)
O16 0.027(2) 0.053(3) 0.039(2) -0.019(2) 0.0032(19) -0.0151(19)
O17 0.029(2) 0.0232(19) 0.0237(19) -0.0090(16) -0.0054(16) -0.0042(15)
O18 0.034(2) 0.0242(19) 0.027(2) -0.0082(16) -0.0082(17) -0.0083(16)
O20 0.034(2) 0.027(2) 0.0180(18) -0.0048(15) -0.0061(16) -0.0109(16)
O19 0.037(2) 0.038(2) 0.031(2) -0.0053(18) -0.0141(18) -0.0133(18)
O21 0.036(2) 0.0160(18) 0.026(2) -0.0051(15) -0.0032(17) -0.0062(16)
O32 0.032(2) 0.026(2) 0.026(2) -0.0075(16) -0.0052(17) -0.0110(16)
O27 0.030(2) 0.0236(19) 0.031(2) -0.0077(16) -0.0019(17) -0.0122(16)
O28 0.025(2) 0.0247(19) 0.028(2) -0.0077(16) -0.0021(16) -0.0064(15)
O31 0.040(2) 0.0195(19) 0.027(2) -0.0029(16) -0.0071(17) -0.0097(16)
O29 0.031(2) 0.0205(18) 0.0207(19) -0.0011(15) -0.0045(16) -0.0046(15)
O30 0.033(2) 0.0234(19) 0.026(2) -0.0056(16) -0.0142(17) 0.0018(16)
O22 0.035(2) 0.024(2) 0.048(3) -0.0141(19) -0.010(2) -0.0043(17)
O33 0.049(3) 0.053(3) 0.022(2) -0.003(2) 0.0026(19) -0.021(2)
O26 0.047(3) 0.023(2) 0.050(3) -0.0105(19) -0.014(2) -0.0129(18)
O35 0.0198(19) 0.031(2) 0.030(2) -0.0111(17) -0.0059(16) -0.0046(15)
O25 0.044(3) 0.051(3) 0.034(2) -0.005(2) -0.022(2) -0.014(2)
O23 0.066(3) 0.022(2) 0.036(2) -0.0034(19) -0.021(2) 0.006(2)
O24 0.039(2) 0.051(3) 0.018(2) -0.0049(19) -0.0031(18) -0.006(2)
O34 0.036(2) 0.028(2) 0.042(2) -0.0168(19) 0.0125(19) -0.0069(18)
O40 0.076(3) 0.021(2) 0.041(3) -0.0038(19) -0.027(2) 0.000(2)
N2 0.042(3) 0.039(3) 0.035(3) -0.012(2) -0.014(2) 0.002(2)
C1 0.035(4) 0.075(6) 0.051(4) 0.001(4) -0.014(3) -0.009(4)
C2 0.073(6) 0.074(6) 0.039(4) -0.014(4) -0.006(4) 0.034(5)
N6 0.033(3) 0.029(3) 0.025(2) -0.008(2) -0.007(2) -0.006(2)
N5 0.046(3) 0.054(4) 0.032(3) -0.021(3) 0.004(3) -0.010(3)
C3 0.034(3) 0.038(3) 0.030(3) -0.012(3) -0.001(3) -0.015(3)
C4 0.053(4) 0.034(3) 0.037(4) -0.017(3) -0.006(3) -0.012(3)
C5 0.073(5) 0.039(4) 0.038(4) -0.015(3) 0.000(4) -0.019(4)
C6 0.078(7) 0.095(7) 0.054(5) 0.018(5) 0.012(5) 0.039(6)
C7 0.099(8) 0.052(5) 0.094(7) -0.014(5) -0.052(6) 0.026(5)
N4 0.102(6) 0.038(3) 0.079(5) -0.013(3) -0.066(4) 0.009(4)
C8 0.068(5) 0.054(5) 0.041(4) -0.012(3) 0.005(4) -0.030(4)
N1 0.077(5) 0.031(3) 0.033(3) -0.004(2) -0.006(3) -0.006(3)
C9 0.032(3) 0.041(3) 0.024(3) -0.013(3) 0.000(2) -0.015(3)
C10 0.065(5) 0.048(4) 0.037(4) -0.014(3) -0.013(3) -0.028(4)
C11 0.091(6) 0.042(4) 0.077(6) -0.014(4) -0.044(5) -0.023(4)
C12 0.065(6) 0.034(4) 0.117(8) 0.034(5) -0.065(6) -0.016(4)
C13 0.088(6) 0.046(4) 0.076(6) -0.003(4) -0.058(5) 0.001(4)
N3 0.082(6) 0.148(9) 0.079(6) 0.012(6) -0.024(5) -0.029(6)
C14 0.040(4) 0.084(6) 0.034(4) 0.037(4) -0.024(3) -0.020(4)
C15 0.29(2) 0.098(9) 0.119(10) -0.082(9) -0.128(12) 0.115(11)

loop_
_atom_type_symbol
_atom_type_description
_atom_type_scat_dispersion_real
_atom_type_scat_dispersion_imag
_atom_type_scat_source
C C 0.0033 0.0016 'International Tables Vol C Tables 4.2.6.8 and 6.1.1.4'
H H 0.0000 0.0000 'International Tables Vol C Tables 4.2.6.8 and 6.1.1.4'
N N 0.0061 0.0033 'International Tables Vol C Tables 4.2.6.8 and 6.1.1.4'
O O 0.0106 0.0060 'International Tables Vol C Tables 4.2.6.8 and 6.1.1.4'
P P 0.1023 0.0942 'International Tables Vol C Tables 4.2.6.8 and 6.1.1.4'
Cu Cu 0.3201 1.2651 'International Tables Vol C Tables 4.2.6.8 and 6.1.1.4'
Mo Mo -1.6832 0.6857 'International Tables Vol C Tables 4.2.6.8 and 6.1.1.4'

loop_
_geom_angle_atom_site_label_1
_geom_angle_atom_site_label_2
_geom_angle_atom_site_label_3
_geom_angle
_geom_angle_site_symmetry_1
Mo1 O36 Mo11 124.61(18) .
Mo10 O39 Mo11 151.3(2) .
O1 P1 O12 109.28(19) .
O1 P1 O7 109.70(19) .
O12 P1 O7 109.37(19) .
O1 P1 O10 109.51(19) .
O12 P1 O10 109.51(19) .
O7 P1 O10 109.45(19) .
O19 Mo2 O5 103.20(18) .
O19 Mo2 O6 101.39(18) .
O5 Mo2 O6 87.70(15) .
O19 Mo2 O20 100.80(17) .
O5 Mo2 O20 90.73(15) .
O6 Mo2 O20 157.53(16) .
O19 Mo2 O30 99.08(17) .
O5 Mo2 O30 157.73(16) .
O6 Mo2 O30 88.08(15) .
O20 Mo2 O30 84.92(15) .
O19 Mo2 O7 170.01(15) .
O5 Mo2 O7 84.86(14) .
O6 Mo2 O7 84.64(14) .
O20 Mo2 O7 72.89(13) .
O30 Mo2 O7 72.97(13) .
O25 Mo3 O18 101.94(19) .
O25 Mo3 O35 100.75(19) .
O18 Mo3 O35 89.44(16) .
O25 Mo3 O13 102.50(19) .
O18 Mo3 O13 89.56(16) .
O35 Mo3 O13 156.43(16) .
O25 Mo3 O4 101.51(19) .
O18 Mo3 O4 156.50(16) .
O35 Mo3 O4 87.57(16) .
O13 Mo3 O4 84.04(15) .
O25 Mo3 O1 172.64(17) .
O18 Mo3 O1 73.44(14) .
O35 Mo3 O1 73.76(13) .
O13 Mo3 O1 83.39(14) .
O4 Mo3 O1 83.36(13) .
O38 Mo4 O2 102.55(19) .
O38 Mo4 O17 102.35(18) .
O2 Mo4 O17 88.19(16) .
O38 Mo4 O9 100.72(18) .
O2 Mo4 O9 90.23(16) .
O17 Mo4 O9 156.67(15) .
O38 Mo4 O14 100.42(19) .
O2 Mo4 O14 157.01(15) .
O17 Mo4 O14 87.74(15) .
O9 Mo4 O14 84.68(16) .
O38 Mo4 O12 170.38(17) .
O2 Mo4 O12 84.61(13) .
O17 Mo4 O12 84.12(14) .
O9 Mo4 O12 72.56(13) .
O14 Mo4 O12 72.47(13) .
O34 Mo5 O11 100.72(18) .
O34 Mo5 O28 101.93(18) .
O11 Mo5 O28 90.58(16) .
O34 Mo5 O8 101.54(18) .
O11 Mo5 O8 87.11(16) .
O28 Mo5 O8 156.43(15) .
O34 Mo5 O32 102.65(19) .
O11 Mo5 O32 156.63(15) .
O28 Mo5 O32 84.68(16) .
O8 Mo5 O32 88.20(15) .
O34 Mo5 O10 171.69(16) .
O11 Mo5 O10 73.00(13) .
O28 Mo5 O10 83.81(14) .
O8 Mo5 O10 73.08(13) .
O32 Mo5 O10 83.73(13) .
O26 Mo6 O31 105.18(19) .
O26 Mo6 O27 101.24(19) .
O31 Mo6 O27 91.54(17) .
O26 Mo6 O17 101.58(18) .
O31 Mo6 O17 86.13(16) .
O27 Mo6 O17 156.87(15) .
O26 Mo6 O18 99.00(18) .
O31 Mo6 O18 155.67(15) .
O27 Mo6 O18 86.27(16) .
O17 Mo6 O18 86.48(15) .
O26 Mo6 O1 169.97(17) .
O31 Mo6 O1 83.68(14) .
O27 Mo6 O1 73.42(13) .
O17 Mo6 O1 83.45(13) .
O18 Mo6 O1 72.46(13) .
O37 Mo7 O15 101.71(18) .
O37 Mo7 O9 101.76(18) .
O15 Mo7 O9 156.50(16) .
O37 Mo7 O6 102.38(18) .
O15 Mo7 O6 85.26(15) .
O9 Mo7 O6 88.65(15) .
O37 Mo7 O3 100.26(18) .
O15 Mo7 O3 88.59(15) .
O9 Mo7 O3 88.36(15) .
O6 Mo7 O3 157.29(16) .
O37 Mo7 O12 171.87(16) .
O15 Mo7 O12 83.50(14) .
O9 Mo7 O12 73.30(13) .
O6 Mo7 O12 84.15(14) .
O3 Mo7 O12 73.43(13) .
O24 Mo8 O13 103.52(19) .
O24 Mo8 O14 102.03(18) .
O13 Mo8 O14 92.05(16) .
O24 Mo8 O29 102.21(18) .
O13 Mo8 O29 84.69(16) .
O14 Mo8 O29 155.64(15) .
O24 Mo8 O3 100.47(18) .
O13 Mo8 O3 155.40(15) .
O14 Mo8 O3 88.20(16) .
O29 Mo8 O3 85.02(15) .
O24 Mo8 O12 171.52(16) .
O13 Mo8 O12 83.93(14) .
O14 Mo8 O12 73.33(13) .
O29 Mo8 O12 82.32(13) .
O3 Mo8 O12 72.58(13) .
O23 Mo12 O29 102.98(18) .
O23 Mo12 O4 103.0(2) .
O29 Mo12 O4 88.03(16) .
O23 Mo12 O11 99.97(18) .
O29 Mo12 O11 156.91(15) .
O4 Mo12 O11 89.23(16) .
O23 Mo12 O21 99.91(19) .
O29 Mo12 O21 88.88(16) .
O4 Mo12 O21 156.96(15) .
O11 Mo12 O21 84.74(16) .
O23 Mo12 O10 169.74(17) .
O29 Mo12 O10 84.27(13) .
O4 Mo12 O10 84.27(13) .
O11 Mo12 O10 72.64(13) .
O21 Mo12 O10 72.70(13) .
O22 Mo9 O21 102.88(18) .
O22 Mo9 O8 103.12(18) .
O21 Mo9 O8 88.83(16) .
O22 Mo9 O15 101.61(18) .
O21 Mo9 O15 89.93(15) .
O8 Mo9 O15 154.88(15) .
O22 Mo9 O5 100.92(18) .
O21 Mo9 O5 156.03(15) .
O8 Mo9 O5 88.60(15) .
O15 Mo9 O5 82.46(15) .
O22 Mo9 O10 174.54(16) .
O21 Mo9 O10 73.28(13) .
O8 Mo9 O10 73.20(13) .
O15 Mo9 O10 82.43(14) .
O5 Mo9 O10 83.17(13) .
O40 Mo1 O36 103.2(2) .
O40 Mo1 O30 102.5(2) .
O36 Mo1 O30 89.83(17) .
O40 Mo1 O31 102.23(19) .
O36 Mo1 O31 89.93(17) .
O30 Mo1 O31 154.61(15) .
O40 Mo1 O2 100.61(19) .
O36 Mo1 O2 156.02(15) .
O30 Mo1 O2 87.86(16) .
O31 Mo1 O2 82.18(16) .
O40 Mo1 O7 174.75(17) .
O36 Mo1 O7 74.17(13) .
O30 Mo1 O7 73.12(13) .
O31 Mo1 O7 82.42(13) .
O2 Mo1 O7 82.33(13) .
O16 Mo10 O39 103.41(19) .
O16 Mo10 O27 101.74(19) .
O39 Mo10 O27 90.30(16) .
O16 Mo10 O28 101.65(18) .
O39 Mo10 O28 85.55(16) .
O27 Mo10 O28 156.57(15) .
O16 Mo10 O35 100.25(19) .
O39 Mo10 O35 156.26(15) .
O27 Mo10 O35 86.83(16) .
O28 Mo10 O35 87.78(16) .
O16 Mo10 O1 171.21(17) .
O39 Mo10 O1 83.77(14) .
O27 Mo10 O1 72.84(13) .
O28 Mo10 O1 83.78(13) .
O35 Mo10 O1 72.86(13) .
O33 Mo11 O32 102.9(2) .
O33 Mo11 O39 103.46(19) .
O32 Mo11 O39 86.44(16) .
O33 Mo11 O20 100.43(19) .
O32 Mo11 O20 91.28(16) .
O39 Mo11 O20 155.91(15) .
O33 Mo11 O36 100.27(19) .
O32 Mo11 O36 156.81(15) .
O39 Mo11 O36 87.48(16) .
O20 Mo11 O36 85.25(16) .
O33 Mo11 O7 170.03(18) .
O32 Mo11 O7 84.38(14) .
O39 Mo11 O7 83.59(14) .
O20 Mo11 O7 72.32(13) .
O36 Mo11 O7 72.71(13) .
P1 O1 Mo6 126.01(18) .
P1 O1 Mo3 126.67(18) .
Mo6 O1 Mo3 89.11(11) .
P1 O1 Mo10 125.71(19) .
Mo6 O1 Mo10 88.49(11) .
Mo3 O1 Mo10 88.69(11) .
Mo4 O2 Mo1 151.6(2) .
Mo7 O3 Mo8 124.03(18) .
Mo12 O4 Mo3 150.1(2) .
Mo2 O5 Mo9 151.5(2) .
Mo2 O6 Mo7 148.6(2) .
P1 O7 Mo2 125.78(19) .
P1 O7 Mo11 125.19(19) .
Mo2 O7 Mo11 89.62(11) .
P1 O7 Mo1 126.90(19) .
Mo2 O7 Mo1 89.08(11) .
Mo11 O7 Mo1 88.36(11) .
Mo9 O8 Mo5 125.11(19) .
Mo7 O9 Mo4 124.87(18) .
P1 O10 Mo12 125.28(18) .
P1 O10 Mo5 126.27(18) .
Mo12 O10 Mo5 89.40(11) .
P1 O10 Mo9 126.51(19) .
Mo12 O10 Mo9 89.03(11) .
Mo5 O10 Mo9 88.37(11) .
Mo5 O11 Mo12 124.96(18) .
P1 O12 Mo7 126.15(19) .
P1 O12 Mo4 125.23(18) .
Mo7 O12 Mo4 89.27(11) .
P1 O12 Mo8 126.01(18) .
Mo7 O12 Mo8 89.53(11) .
Mo4 O12 Mo8 88.93(11) .
Mo8 O13 Mo3 154.5(2) .
Mo8 O14 Mo4 125.27(18) .
Mo7 O15 Mo9 154.7(2) .
Mo4 O17 Mo6 147.9(2) .
Mo3 O18 Mo6 124.79(19) .
Mo11 O20 Mo2 125.14(18) .
Mo9 O21 Mo12 124.94(18) .
Mo11 O32 Mo5 151.5(2) .
Mo6 O27 Mo10 125.25(19) .
Mo5 O28 Mo10 151.6(2) .
Mo6 O31 Mo1 155.6(2) .
Mo12 O29 Mo8 150.0(2) .
Mo1 O30 Mo2 124.66(18) .
Mo3 O35 Mo10 124.45(18) .
C10 N2 C11 106.7(6) .
C10 N2 C2 126.2(7) .
C11 N2 C2 127.0(7) .
C11 C1 N1 106.2(7) .
C11 C1 H1 126.9 .
N1 C1 H1 126.9 .
N2 C2 C7 113.5(7) .
N2 C2 H2A 108.9 .
C7 C2 H2A 108.9 .
N2 C2 H2B 108.9 .
C7 C2 H2B 108.9 .
H2A C2 H2B 107.7 .
C4 N6 C5 108.1(5) .
C4 N6 C3 126.3(5) .
C5 N6 C3 125.6(5) .
C4 N5 C8 109.3(6) .
C4 N5 H5 125.3 .
C8 N5 H5 125.3 .
N6 C3 C9 111.4(5) .
N6 C3 H3A 109.3 .
C9 C3 H3A 109.3 .
N6 C3 H3B 109.3 .
C9 C3 H3B 109.3 .
H3A C3 H3B 108.0 .
N6 C4 N5 108.8(6) .
N6 C4 H4 125.6 .
N5 C4 H4 125.6 .
C8 C5 N6 106.9(6) .
C8 C5 H5A 126.5 .
N6 C5 H5A 126.5 .
C15 C6 C7 121.9(11) .
C15 C6 H6A 106.9 .
C7 C6 H6A 106.9 .
C15 C6 H6B 106.9 .
C7 C6 H6B 106.9 .
H6A C6 H6B 106.7 .
C2 C7 C6 113.7(9) .
C2 C7 H7A 108.8 .
C6 C7 H7A 108.8 .
C2 C7 H7B 108.8 .
C6 C7 H7B 108.8 .
H7A C7 H7B 107.7 .
C12 N4 C13 107.5(8) .
C12 N4 C15 127.8(9) .
C13 N4 C15 124.5(7) .
N5 C8 C5 106.9(6) .
N5 C8 H8 126.6 .
C5 C8 H8 126.6 .
C10 N1 C1 108.9(6) .
C9 C9 C3 113.5(6) 2_765
C9 C9 H9A 108.9 2_765
C3 C9 H9A 108.9 .
C9 C9 H9B 108.9 2_765
C3 C9 H9B 108.9 .
H9A C9 H9B 107.7 .
N1 C10 N2 111.0(6) .
N1 C10 H10 124.5 .
N2 C10 H10 124.5 .
C1 C11 N2 107.2(7) .
C1 C11 H11 126.4 .
N2 C11 H11 126.4 .
C14 C12 N4 110.6(8) .
C14 C12 H12 124.7 .
N4 C12 H12 124.7 .
N3 C13 N4 105.3(7) .
N3 C13 H13 127.3 .
N4 C13 H13 127.3 .
C13 N3 C14 106.9(9) .
C13 N3 H3 126.6 .
C14 N3 H3 126.6 .
C12 C14 N3 109.6(7) .
C12 C14 H14 125.2 .
N3 C14 H14 125.2 .
C6 C15 N4 125.6(12) .
C6 C15 H15A 105.9 .
N4 C15 H15A 105.9 .
C6 C15 H15B 105.9 .
N4 C15 H15B 105.9 .
H15A C15 H15B 106.2 .

loop_
_geom_bond_atom_site_label_1
_geom_bond_atom_site_label_2
_geom_bond_distance
_geom_bond_site_symmetry_2
O38 Mo4 1.680(4) .
O36 Mo1 1.878(4) .
O36 Mo11 1.975(4) .
O37 Mo7 1.687(4) .
O39 Mo10 1.893(4) .
O39 Mo11 1.905(4) .
P1 O1 1.531(4) .
P1 O12 1.533(3) .
P1 O7 1.535(3) .
P1 O10 1.537(3) .
Mo2 O19 1.678(4) .
Mo2 O5 1.864(3) .
Mo2 O6 1.910(4) .
Mo2 O20 1.937(4) .
Mo2 O30 1.958(4) .
Mo2 O7 2.411(3) .
Mo3 O25 1.673(4) .
Mo3 O18 1.890(4) .
Mo3 O35 1.907(4) .
Mo3 O13 1.926(4) .
Mo3 O4 1.937(4) .
Mo3 O1 2.427(3) .
Mo4 O2 1.867(4) .
Mo4 O17 1.890(4) .
Mo4 O9 1.940(4) .
Mo4 O14 1.962(4) .
Mo4 O12 2.431(3) .
Mo5 O34 1.674(4) .
Mo5 O11 1.897(4) .
Mo5 O28 1.911(4) .
Mo5 O8 1.927(4) .
Mo5 O32 1.930(4) .
Mo5 O10 2.437(3) .
Mo6 O26 1.677(4) .
Mo6 O31 1.865(4) .
Mo6 O27 1.907(4) .
Mo6 O17 1.938(4) .
Mo6 O18 1.953(4) .
Mo6 O1 2.427(3) .
Mo7 O15 1.894(3) .
Mo7 O9 1.906(4) .
Mo7 O6 1.918(4) .
Mo7 O3 1.931(4) .
Mo7 O12 2.422(3) .
Mo8 O24 1.676(4) .
Mo8 O13 1.872(4) .
Mo8 O14 1.884(4) .
Mo8 O29 1.944(4) .
Mo8 O3 1.951(4) .
Mo8 O12 2.445(3) .
Mo12 O23 1.680(4) .
Mo12 O29 1.882(4) .
Mo12 O4 1.887(4) .
Mo12 O11 1.952(4) .
Mo12 O21 1.962(4) .
Mo12 O10 2.416(3) .
Mo9 O22 1.667(4) .
Mo9 O21 1.881(4) .
Mo9 O8 1.907(4) .
Mo9 O15 1.934(4) .
Mo9 O5 1.963(3) .
Mo9 O10 2.445(3) .
Mo1 O40 1.672(4) .
Mo1 O30 1.891(4) .
Mo1 O31 1.930(4) .
Mo1 O2 1.977(4) .
Mo1 O7 2.449(3) .
Mo10 O16 1.670(4) .
Mo10 O27 1.919(4) .
Mo10 O28 1.923(4) .
Mo10 O35 1.940(4) .
Mo10 O1 2.443(3) .
Mo11 O33 1.668(4) .
Mo11 O32 1.879(4) .
Mo11 O20 1.920(4) .
Mo11 O7 2.447(3) .
N2 C10 1.307(8) .
N2 C11 1.350(9) .
N2 C2 1.467(8) .
C1 C11 1.342(11) .
C1 N1 1.347(10) .
C1 H1 0.9300 .
C2 C7 1.470(12) .
C2 H2A 0.9700 .
C2 H2B 0.9700 .
N6 C4 1.315(7) .
N6 C5 1.375(8) .
N6 C3 1.484(7) .
N5 C4 1.321(8) .
N5 C8 1.347(9) .
N5 H5 0.8600 .
C3 C9 1.535(8) .
C3 H3A 0.9700 .
C3 H3B 0.9700 .
C4 H4 0.9300 .
C5 C8 1.352(10) .
C5 H5A 0.9300 .
C6 C15 1.266(16) .
C6 C7 1.525(13) .
C6 H6A 0.9700 .
C6 H6B 0.9700 .
C7 H7A 0.9700 .
C7 H7B 0.9700 .
N4 C12 1.327(9) .
N4 C13 1.358(11) .
N4 C15 1.435(12) .
C8 H8 0.9300 .
N1 C10 1.259(9) .
C9 C9 1.525(11) 2_765
C9 H9A 0.9700 .
C9 H9B 0.9700 .
C10 H10 0.9300 .
C11 H11 0.9300 .
C12 C14 1.227(12) .
C12 H12 0.9300 .
C13 N3 1.348(11) .
C13 H13 0.9300 .
N3 C14 1.358(11) .
N3 H3 0.8600 .
C14 H14 0.9300 .
C15 H15A 0.9700 .
C15 H15B 0.9700 .

loop_
_geom_hbond_atom_site_label_D
_geom_hbond_atom_site_label_H
_geom_hbond_atom_site_label_A
_geom_hbond_distance_DH
_geom_hbond_distance_HA
_geom_hbond_distance_DA
_geom_hbond_angle_DHA
_geom_hbond_site_symmetry_A
N5 H5 O35 0.86 2.58 3.129(7) 122.8 .
N5 H5 O24 0.86 2.57 3.080(6) 119.1 2_666
N5 H5 O37 0.86 2.57 3.069(7) 117.7 1_655
